data_2220866
loop_
_publ_author_name
'Jenkinson, Sarah F.'
'Best, Daniel'
'Weymouth-Wilson, Alexander C.'
'Clarkson, Robert A.'
'Fleet, George W. J.'
'Watkin, David J.'

_publ_section_title (1<i>S</i>)-1,2-<i>O</i>-Benzylidene-\a-<small>D</small>-glucurono-6,3-lactone
_journal_coeditor_code LH2760
_journal_issue 2
_journal_name_full 'Acta Crystallographica Section E'
_journal_page_first o414
_journal_page_last o415
_journal_paper_doi 10.1107/S1600536809002876
_journal_volume 65
_journal_year 2009
_chemical_formula_iupac 'C13 H12 O6'
_chemical_formula_moiety 'C13 H12 O6'
_chemical_formula_sum 'C13 H12 O6'
_chemical_formula_weight 264.23
_chemical_name_systematic
;
(1<i>S</i>)-1,2-<i>O</i>-Benzylidene-\a-<i>D</i>-glucurono-6,3-lactone
;
_space_group_IT_number 4
_symmetry_cell_setting monoclinic
_symmetry_space_group_name_Hall 'P 2yb'
_symmetry_space_group_name_H-M 'P 1 21 1'
_atom_sites_solution_hydrogens geom
_atom_sites_solution_primary direct
_cell_angle_alpha 90
_cell_angle_beta 99.9545(9)
_cell_angle_gamma 90
_cell_formula_units_Z 2
_cell_length_a 5.63290(10)
_cell_length_b 7.8943(2)
_cell_length_c 13.3182(3)
_cell_measurement_reflns_used 1368
_cell_measurement_temperature 150
_cell_measurement_theta_max 27
_cell_measurement_theta_min 5
_cell_volume 583.32(2)
_computing_cell_refinement 'DENZO/SCALEPACK (Otwinowski & Minor, 1997)'
_computing_data_collection 'COLLECT (Nonius, 2001)'
_computing_data_reduction 'DENZO/SCALEPACK (Otwinowski & Minor, 1997)'
_computing_molecular_graphics 'CAMERON (Watkin <i>et al.</i>,  1996)'
_computing_publication_material 'CRYSTALS (Betteridge <i>et al.</i>,  2003)'
_computing_structure_refinement 'CRYSTALS (Betteridge <i>et al.</i>,  2003)'
_computing_structure_solution 'SIR92 (Altomare <i>et al.</i>,  1994)'
_diffrn_ambient_temperature 150
_diffrn_measured_fraction_theta_full 0.989
_diffrn_measured_fraction_theta_max 0.987
_diffrn_measurement_device 'Nonius KappaCCD area-detector'
_diffrn_measurement_device_type 'Nonius KappaCCD area-detector'
_diffrn_measurement_method \w
_diffrn_radiation_monochromator graphite
_diffrn_radiation_type 'Mo K\a'
_diffrn_radiation_wavelength 0.71073
_diffrn_reflns_av_R_equivalents 0.022
_diffrn_reflns_limit_h_max 7
_diffrn_reflns_limit_h_min -7
_diffrn_reflns_limit_k_max 10
_diffrn_reflns_limit_k_min -10
_diffrn_reflns_limit_l_max 17
_diffrn_reflns_limit_l_min -17
_diffrn_reflns_number 8275
_diffrn_reflns_theta_full 26.123
_diffrn_reflns_theta_max 27.498
_diffrn_reflns_theta_min 5.208
_diffrn_standards_number 0
_exptl_absorpt_coefficient_mu 0.121
_exptl_absorpt_correction_T_max 0.96
_exptl_absorpt_correction_T_min 0.88
_exptl_absorpt_correction_type multi-scan
_exptl_absorpt_process_details '(DENZO/SCALEPACK; Otwinowski & Minor, 1997)'
_exptl_crystal_colour colourless
_exptl_crystal_density_diffrn 1.504
_exptl_crystal_density_method 'not measured'
_exptl_crystal_description plate
_exptl_crystal_F_000 276
_exptl_crystal_size_max 0.60
_exptl_crystal_size_mid 0.50
_exptl_crystal_size_min 0.30
_refine_diff_density_max 0.20
_refine_diff_density_min -0.18
_refine_ls_extinction_method none
_refine_ls_goodness_of_fit_ref 0.9573
_refine_ls_hydrogen_treatment constr
_refine_ls_matrix_type full
_refine_ls_number_parameters 172
_refine_ls_number_reflns 1418
_refine_ls_number_restraints 1
_refine_ls_R_factor_all 0.0291
_refine_ls_R_factor_gt 0.0271
_refine_ls_shift/su_max 0.009181
_refine_ls_structure_factor_coef Fsqd
_refine_ls_weighting_details
;
Method = modified Sheldrick
w = 1/[\s^2^(F^2^) + (0.04P)^2^ + 0.13P],
where P = [max(Fo^2^,0) + 2Fc^2^]/3
;
_refine_ls_weighting_scheme calc
_refine_ls_wR_factor_all 0.0676
_refine_ls_wR_factor_gt 0.0664
_refine_ls_wR_factor_ref 0.0676
_reflns_number_gt 1341
_reflns_number_total 1418
_reflns_threshold_expression I>2\s(I)
_cod_data_source_file lh2760.cif
_cod_data_source_block I
_cod_original_sg_symbol_H-M 'P 21'
_cod_database_code 2220866
_cod_database_fobs_code 2220866

loop_
_symmetry_equiv_pos_as_xyz
x,y,z
-x,y+1/2,-z

loop_
_atom_site_type_symbol
_atom_site_label
_atom_site_fract_x
_atom_site_fract_y
_atom_site_fract_z
_atom_site_U_iso_or_equiv
_atom_site_adp_type
_atom_site_occupancy
_atom_site_disorder_assembly
_atom_site_disorder_group
O O1 1.1555(2) 0.28908(18) 1.09521(9) 0.0317 Uani 1.0000 . .
C C2 1.0013(3) 0.2487(3) 1.02461(12) 0.0257 Uani 1.0000 . .
O O3 1.04981(19) 0.2312(2) 0.92986(9) 0.0296 Uani 1.0000 . .
C C4 0.8321(3) 0.1868(2) 0.85789(12) 0.0263 Uani 1.0000 . .
C C5 0.6246(3) 0.2272(2) 0.91452(12) 0.0246 Uani 1.0000 . .
C C6 0.7382(3) 0.2089(2) 1.02587(12) 0.0259 Uani 1.0000 . .
O O7 0.6540(2) 0.3147(2) 1.09703(9) 0.0334 Uani 1.0000 . .
O O8 0.5720(2) 0.40215(18) 0.89088(9) 0.0285 Uani 1.0000 . .
C C9 0.6089(3) 0.4347(2) 0.79011(12) 0.0265 Uani 1.0000 . .
C C10 0.8011(3) 0.3081(2) 0.76761(12) 0.0267 Uani 1.0000 . .
O O11 0.6942(2) 0.2266(2) 0.67619(9) 0.0323 Uani 1.0000 . .
C C12 0.4413(3) 0.2413(2) 0.66815(12) 0.0269 Uani 1.0000 . .
O O13 0.4052(2) 0.40025(19) 0.71549(9) 0.0307 Uani 1.0000 . .
C C14 0.3210(3) 0.2382(2) 0.55862(12) 0.0266 Uani 1.0000 . .
C C15 0.1004(3) 0.1573(3) 0.53152(14) 0.0320 Uani 1.0000 . .
C C16 -0.0149(3) 0.1563(3) 0.43042(15) 0.0379 Uani 1.0000 . .
C C17 0.0921(3) 0.2338(3) 0.35636(14) 0.0374 Uani 1.0000 . .
C C18 0.3143(3) 0.3125(3) 0.38315(14) 0.0368 Uani 1.0000 . .
C C19 0.4288(3) 0.3166(3) 0.48437(14) 0.0321 Uani 1.0000 . .
H H41 0.8338 0.0667 0.8363 0.0325 Uiso 1.0000 . .
H H51 0.4805 0.1554 0.8912 0.0314 Uiso 1.0000 . .
H H61 0.7293 0.0846 1.0439 0.0312 Uiso 1.0000 . .
H H91 0.6542 0.5570 0.7843 0.0323 Uiso 1.0000 . .
H H101 0.9551 0.3623 0.7612 0.0324 Uiso 1.0000 . .
H H121 0.3793 0.1500 0.7071 0.0326 Uiso 1.0000 . .
H H151 0.0235 0.1040 0.5830 0.0404 Uiso 1.0000 . .
H H161 -0.1724 0.1016 0.4108 0.0448 Uiso 1.0000 . .
H H171 0.0114 0.2344 0.2852 0.0453 Uiso 1.0000 . .
H H181 0.3876 0.3631 0.3302 0.0450 Uiso 1.0000 . .
H H191 0.5853 0.3725 0.5058 0.0382 Uiso 1.0000 . .
H H71 0.5030 0.2905 1.0901 0.0522 Uiso 1.0000 . .

loop_
_atom_site_aniso_label
_atom_site_aniso_U_11
_atom_site_aniso_U_22
_atom_site_aniso_U_33
_atom_site_aniso_U_12
_atom_site_aniso_U_13
_atom_site_aniso_U_23
O1 0.0237(6) 0.0355(8) 0.0344(6) 0.0018(5) 0.0009(5) -0.0001(5)
C2 0.0234(7) 0.0216(7) 0.0319(8) 0.0030(7) 0.0044(6) 0.0031(7)
O3 0.0193(5) 0.0384(7) 0.0316(6) 0.0026(5) 0.0051(4) 0.0001(6)
C4 0.0213(7) 0.0265(8) 0.0306(8) 0.0011(6) 0.0036(6) -0.0021(7)
C5 0.0209(7) 0.0227(8) 0.0306(8) -0.0016(7) 0.0058(6) -0.0001(7)
C6 0.0233(7) 0.0256(9) 0.0295(8) -0.0013(7) 0.0059(6) 0.0014(7)
O7 0.0262(6) 0.0428(8) 0.0325(6) -0.0009(6) 0.0088(5) -0.0056(6)
O8 0.0309(6) 0.0268(6) 0.0286(6) 0.0060(6) 0.0077(5) 0.0009(5)
C9 0.0291(8) 0.0228(8) 0.0276(8) 0.0000(7) 0.0050(6) -0.0006(6)
C10 0.0226(7) 0.0295(9) 0.0286(8) -0.0018(7) 0.0064(6) -0.0018(7)
O11 0.0252(5) 0.0416(7) 0.0302(6) 0.0068(6) 0.0047(4) -0.0076(6)
C12 0.0251(7) 0.0240(8) 0.0319(8) 0.0009(7) 0.0061(6) -0.0012(7)
O13 0.0285(6) 0.0316(7) 0.0305(6) 0.0082(6) 0.0010(5) -0.0051(5)
C14 0.0267(7) 0.0231(8) 0.0302(8) 0.0019(7) 0.0056(6) -0.0024(7)
C15 0.0291(8) 0.0301(9) 0.0380(9) -0.0033(8) 0.0095(7) -0.0071(8)
C16 0.0298(9) 0.0393(11) 0.0432(11) -0.0038(8) 0.0021(8) -0.0154(9)
C17 0.0419(10) 0.0367(10) 0.0319(8) 0.0061(9) 0.0014(7) -0.0079(9)
C18 0.0423(10) 0.0343(10) 0.0344(9) 0.0016(9) 0.0083(8) 0.0017(8)
C19 0.0314(8) 0.0291(9) 0.0363(9) -0.0040(8) 0.0068(7) 0.0011(8)

loop_
_atom_type_symbol
_atom_type_scat_dispersion_real
_atom_type_scat_dispersion_imag
_atom_type_scat_source
C 0.0033 0.0016 'International Tables Vol C 4.2.6.8 and 6.1.1.4'
H 0.0000 0.0000 'International Tables Vol C 4.2.6.8 and 6.1.1.4'
O 0.0106 0.0060 'International Tables Vol C 4.2.6.8 and 6.1.1.4'

loop_
_geom_angle_atom_site_label_1
_geom_angle_atom_site_label_2
_geom_angle_atom_site_label_3
_geom_angle_site_symmetry_1
_geom_angle_site_symmetry_2
_geom_angle_site_symmetry_3
_geom_angle
_geom_angle_publ_flag
O1 C2 O3 . . . 121.52(15) no
O1 C2 C6 . . . 128.19(15) no
O3 C2 C6 . . . 110.28(13) no
C2 O3 C4 . . . 110.88(12) no
O3 C4 C5 . . . 104.62(13) no
O3 C4 C10 . . . 109.58(14) no
C5 C4 C10 . . . 105.37(13) no
O3 C4 H41 . . . 111.7 no
C5 C4 H41 . . . 112.9 no
C10 C4 H41 . . . 112.2 no
C4 C5 C6 . . . 103.48(12) no
C4 C5 O8 . . . 103.80(13) no
C6 C5 O8 . . . 109.98(14) no
C4 C5 H51 . . . 112.3 no
C6 C5 H51 . . . 115.8 no
O8 C5 H51 . . . 110.7 no
C2 C6 C5 . . . 102.55(12) no
C2 C6 O7 . . . 109.20(14) no
C5 C6 O7 . . . 117.93(14) no
C2 C6 H61 . . . 106.9 no
C5 C6 H61 . . . 107.1 no
O7 C6 H61 . . . 112.2 no
C6 O7 H71 . . . 103.8 no
C5 O8 C9 . . . 108.88(13) no
O8 C9 C10 . . . 106.84(14) no
O8 C9 O13 . . . 113.45(14) no
C10 C9 O13 . . . 104.58(13) no
O8 C9 H91 . . . 109.2 no
C10 C9 H91 . . . 114.3 no
O13 C9 H91 . . . 108.5 no
C9 C10 C4 . . . 104.06(13) no
C9 C10 O11 . . . 104.69(13) no
C4 C10 O11 . . . 111.49(15) no
C9 C10 H101 . . . 113.3 no
C4 C10 H101 . . . 111.0 no
O11 C10 H101 . . . 111.9 no
C10 O11 C12 . . . 107.49(12) no
O11 C12 O13 . . . 104.83(13) no
O11 C12 C14 . . . 110.64(13) no
O13 C12 C14 . . . 111.54(15) no
O11 C12 H121 . . . 110.1 no
O13 C12 H121 . . . 108.5 no
C14 C12 H121 . . . 111.0 no
C12 O13 C9 . . . 108.59(12) no
C12 C14 C15 . . . 119.63(16) no
C12 C14 C19 . . . 120.33(15) no
C15 C14 C19 . . . 120.04(16) no
C14 C15 C16 . . . 120.10(18) no
C14 C15 H151 . . . 120.4 no
C16 C15 H151 . . . 119.5 no
C15 C16 C17 . . . 119.99(17) no
C15 C16 H161 . . . 120.7 no
C17 C16 H161 . . . 119.3 no
C16 C17 C18 . . . 119.95(17) no
C16 C17 H171 . . . 120.4 no
C18 C17 H171 . . . 119.6 no
C17 C18 C19 . . . 120.40(18) no
C17 C18 H181 . . . 118.6 no
C19 C18 H181 . . . 121.0 no
C14 C19 C18 . . . 119.51(17) no
C14 C19 H191 . . . 118.2 no
C18 C19 H191 . . . 122.3 no

loop_
_geom_bond_atom_site_label_1
_geom_bond_atom_site_label_2
_geom_bond_site_symmetry_1
_geom_bond_site_symmetry_2
_geom_bond_distance
_geom_bond_publ_flag
O1 C2 . . 1.207(2) no
C2 O3 . . 1.344(2) no
C2 C6 . . 1.518(2) no
O3 C4 . . 1.4628(19) no
C4 C5 . . 1.530(2) no
C4 C10 . . 1.524(2) no
C4 H41 . . 0.991 no
C5 C6 . . 1.517(2) no
C5 O8 . . 1.436(2) no
C5 H51 . . 0.995 no
C6 O7 . . 1.406(2) no
C6 H61 . . 1.014 no
O7 H71 . . 0.861 no
O8 C9 . . 1.417(2) no
C9 C10 . . 1.540(2) no
C9 O13 . . 1.4088(19) no
C9 H91 . . 1.005 no
C10 O11 . . 1.416(2) no
C10 H101 . . 0.984 no
O11 C12 . . 1.4148(19) no
C12 O13 . . 1.435(2) no
C12 C14 . . 1.499(2) no
C12 H121 . . 0.987 no
C14 C15 . . 1.388(2) no
C14 C19 . . 1.392(3) no
C15 C16 . . 1.390(3) no
C15 H151 . . 0.969 no
C16 C17 . . 1.384(3) no
C16 H161 . . 0.981 no
C17 C18 . . 1.388(3) no
C17 H171 . . 0.977 no
C18 C19 . . 1.390(3) no
C18 H181 . . 0.963 no
C19 H191 . . 0.983 no

loop_
_geom_hbond_atom_site_label_D
_geom_hbond_atom_site_label_H
_geom_hbond_atom_site_label_A
_geom_hbond_site_symmetry_D
_geom_hbond_site_symmetry_H
_geom_hbond_site_symmetry_A
_geom_hbond_distance_DH
_geom_hbond_distance_HA
_geom_hbond_distance_DA
_geom_hbond_angle_DHA
_geom_hbond_publ_flag
C4 H41 O1 . . 2_747 0.99 2.37 3.200(3) 141 no
C6 H61 O8 . . 2_647 1.01 2.49 3.289(3) 135 no
C9 H91 O1 . . 2_757 1.01 2.55 3.349(3) 137 no
C15 H151 O11 . . 1_455 0.97 2.59 3.281(3) 128 no
C16 H161 O13 . . 2_546 0.98 2.51 3.350(3) 143 no
O7 H71 O1 . . 1_455 0.86 1.97 2.811(3) 165 yes

loop_
_cod_related_entry_id
_cod_related_entry_database
_cod_related_entry_code
1 ChemSpider 24741647
